data_4083801
loop_
_publ_author_name
'Patra, Sanjib K.'
'Bera, Jitendra K.'

_publ_section_title
;
 Axial Interaction of the [Ru2(CO)4]2+Core with the Aryl C&#x2212;H
 Bond:&#x00A0; Route to Cyclometalated Compounds Involving a
 Metal&#x2212;Metal-Bonded Diruthenium Unit
;
_journal_issue 26
_journal_name_full Organometallics
_journal_page_first 6054
_journal_paper_doi 10.1021/om060774+
_journal_volume 25
_journal_year 2006
_chemical_formula_moiety '(C20 H19 Cl N2 O6 Rh2), (C Cl2)'
_chemical_formula_sum 'C21 H19 Cl3 N2 O6 Rh2'
_chemical_formula_weight 707.55
_chemical_name_systematic
; 
 ? 
;
_space_group_IT_number 14
_symmetry_cell_setting monoclinic
_symmetry_space_group_name_Hall '-P 2ybc'
_symmetry_space_group_name_H-M 'P 1 21/c 1'
_atom_sites_solution_hydrogens geom
_atom_sites_solution_primary direct
_atom_sites_solution_secondary difmap
_audit_creation_method SHELXL-97
_cell_angle_alpha 90.00
_cell_angle_beta 109.4310(10)
_cell_angle_gamma 90.00
_cell_formula_units_Z 4
_cell_length_a 16.2584(8)
_cell_length_b 8.3000(4)
_cell_length_c 19.3585(10)
_cell_measurement_temperature 100(2)
_cell_volume 2463.5(2)
_computing_cell_refinement 'Bruker SAINT'
_computing_data_collection 'Bruker APEX'
_computing_data_reduction 'Bruker SAINT'
_computing_molecular_graphics ORTEP
_computing_publication_material ciftab
_computing_structure_refinement 'SHELXL-97 (Sheldrick, 1997)'
_computing_structure_solution 'SHELXS-97 (Sheldrick, 1990)'
_diffrn_ambient_temperature 100(2)
_diffrn_measured_fraction_theta_full 0.996
_diffrn_measured_fraction_theta_max 0.996
_diffrn_measurement_device_type 'Bruker SMART APEX'
_diffrn_measurement_method 'omega scans'
_diffrn_radiation_monochromator graphite
_diffrn_radiation_source 'fine-focus sealed tube'
_diffrn_radiation_type MoK\a
_diffrn_radiation_wavelength 0.71073
_diffrn_reflns_av_R_equivalents 0.0233
_diffrn_reflns_av_sigmaI/netI 0.0249
_diffrn_reflns_limit_h_max 20
_diffrn_reflns_limit_h_min -20
_diffrn_reflns_limit_k_max 10
_diffrn_reflns_limit_k_min -10
_diffrn_reflns_limit_l_max 24
_diffrn_reflns_limit_l_min -17
_diffrn_reflns_number 13893
_diffrn_reflns_theta_full 26.37
_diffrn_reflns_theta_max 26.37
_diffrn_reflns_theta_min 2.18
_exptl_absorpt_coefficient_mu 1.705
_exptl_absorpt_correction_T_max 0.6287
_exptl_absorpt_correction_T_min 0.6287
_exptl_absorpt_correction_type multi-scan
_exptl_absorpt_process_details SADABS
_exptl_crystal_colour red
_exptl_crystal_density_diffrn 1.908
_exptl_crystal_density_method 'not measured'
_exptl_crystal_description block
_exptl_crystal_F_000 1392
_exptl_crystal_size_max 0.30
_exptl_crystal_size_mid 0.30
_exptl_crystal_size_min 0.30
_refine_diff_density_max 2.200
_refine_diff_density_min -0.927
_refine_diff_density_rms 0.122
_refine_ls_extinction_method none
_refine_ls_goodness_of_fit_ref 1.065
_refine_ls_hydrogen_treatment constr
_refine_ls_matrix_type full
_refine_ls_number_parameters 304
_refine_ls_number_reflns 5015
_refine_ls_number_restraints 6
_refine_ls_restrained_S_all 1.073
_refine_ls_R_factor_all 0.0386
_refine_ls_R_factor_gt 0.0355
_refine_ls_shift/su_max 0.001
_refine_ls_shift/su_mean 0.000
_refine_ls_structure_factor_coef Fsqd
_refine_ls_weighting_details 'calc w=1/[\s^2^(Fo^2^)+(0.0455P)^2^+7.6582P] where P=(Fo^2^+2Fc^2^)/3'
_refine_ls_weighting_scheme calc
_refine_ls_wR_factor_gt 0.0928
_refine_ls_wR_factor_ref 0.0949
_reflns_number_gt 4598
_reflns_number_total 5015
_reflns_threshold_expression >2sigma(I)
_cod_data_source_file om060774%2Bsi20060920_061710.cif
_cod_data_source_block compound5
_cod_depositor_comments
;
The following automatic conversions were performed:

'_symmetry_cell_setting' value 'Monoclinic' changed to 'monoclinic'
according to
/usr/data/users/saulius/automatic-downloads/retrospective/ACS/lib/dictionaries/cif_core.dic
dictionary named 'cif_core.dic' version 2.4.2 from 2011-04-26.

Automatic conversion script
Id: cif_fix_values 2281 2013-09-26 08:29:07Z andrius 

The following automatic conversions were performed:

'_refine_ls_hydrogen_treatment' value 'constrained' was replaced with
the value 'constr' as specified in the replacement file
'src/cod-tools/trunk/data/replacement-values/replacement_values.lst'.

Automatic conversion script
Id: cif_fix_values 5376 2017-05-30 11:51:03Z andrius 
;
_cod_original_sg_symbol_H-M 'P 21/c'
_cod_database_code 4083801

loop_
_symmetry_equiv_pos_as_xyz
'x, y, z'
'-x, y+1/2, -z+1/2'
'-x, -y, -z'
'x, -y-1/2, z-1/2'

loop_
_atom_site_label
_atom_site_type_symbol
_atom_site_fract_x
_atom_site_fract_y
_atom_site_fract_z
_atom_site_U_iso_or_equiv
_atom_site_adp_type
_atom_site_occupancy
_atom_site_symmetry_multiplicity
_atom_site_calc_flag
_atom_site_refinement_flags
_atom_site_disorder_assembly
_atom_site_disorder_group
Rh1 Rh 0.287312(16) 0.76699(3) 0.298374(14) 0.01147(9) Uani 1 1 d . . .
Rh2 Rh 0.171349(16) 0.76572(3) 0.183111(14) 0.01231(9) Uani 1 1 d . . .
O1 O 0.32381(15) 0.9833(3) 0.26764(13) 0.0151(5) Uani 1 1 d . . .
O2 O 0.20462(15) 0.9950(3) 0.16647(13) 0.0168(5) Uani 1 1 d . . .
O5 O 0.20502(15) 0.8890(3) 0.33977(13) 0.0162(5) Uani 1 1 d . . .
N2 N 0.25442(18) 0.6820(4) 0.13446(16) 0.0147(6) Uani 1 1 d . . .
N1 N 0.36118(18) 0.6426(3) 0.24941(15) 0.0141(6) Uani 1 1 d . . .
O3 O 0.24019(16) 0.5555(3) 0.32305(14) 0.0178(5) Uani 1 1 d . . .
O4 O 0.14408(15) 0.5384(3) 0.20840(14) 0.0185(5) Uani 1 1 d . . .
O6 O 0.09125(15) 0.8570(3) 0.23586(13) 0.0182(5) Uani 1 1 d . . .
C1 C 0.2732(2) 1.0540(4) 0.21204(18) 0.0141(7) Uani 1 1 d . . .
C6 C 0.0669(2) 0.9850(5) 0.3369(2) 0.0218(8) Uani 1 1 d . . .
H6A H 0.0313 0.9035 0.3502 0.033 Uiso 1 1 calc R . .
H6B H 0.0288 1.0618 0.3024 0.033 Uiso 1 1 calc R . .
H6C H 0.1024 1.0424 0.3809 0.033 Uiso 1 1 calc R . .
C20 C 0.0692(2) 0.6819(5) 0.0387(2) 0.0208(7) Uani 1 1 d . . .
H20 H 0.0779 0.6091 0.0784 0.025 Uiso 1 1 calc R . .
C3 C 0.1798(2) 0.4861(4) 0.2728(2) 0.0194(7) Uani 1 1 d . . .
C19 C 0.1406(2) 0.7354(4) 0.0198(2) 0.0184(7) Uani 1 1 d . . .
C2 C 0.2975(3) 1.2233(4) 0.1981(2) 0.0215(8) Uani 1 1 d . . .
H2A H 0.3201 1.2813 0.2447 0.032 Uiso 1 1 calc R . .
H2B H 0.2458 1.2791 0.1659 0.032 Uiso 1 1 calc R . .
H2C H 0.3424 1.2196 0.1746 0.032 Uiso 1 1 calc R . .
C14 C 0.3931(2) 0.5637(4) 0.14003(19) 0.0174(7) Uani 1 1 d . . .
C13 C 0.4732(2) 0.4990(4) 0.1843(2) 0.0201(8) Uani 1 1 d . . .
H13 H 0.5125 0.4537 0.1628 0.024 Uiso 1 1 calc R . .
C15 C 0.3363(2) 0.6291(4) 0.17453(19) 0.0145(7) Uani 1 1 d . . .
C5 C 0.1257(2) 0.9043(4) 0.30156(19) 0.0155(7) Uani 1 1 d . . .
C18 C 0.2301(2) 0.6787(4) 0.06113(19) 0.0175(7) Uani 1 1 d . . .
C16 C 0.3660(2) 0.5652(5) 0.0631(2) 0.0230(8) Uani 1 1 d . . .
H16 H 0.4036 0.5256 0.0385 0.028 Uiso 1 1 calc R . .
C12 C 0.4936(2) 0.5018(4) 0.2582(2) 0.0186(7) Uani 1 1 d . . .
H12 H 0.5462 0.4538 0.2887 0.022 Uiso 1 1 calc R . .
C21 C -0.0145(3) 0.7357(5) -0.0007(2) 0.0253(9) Uani 1 1 d . . .
H21 H -0.0630 0.7001 0.0122 0.030 Uiso 1 1 calc R . .
C22 C -0.0269(3) 0.8415(5) -0.0589(2) 0.0298(9) Uani 1 1 d . . .
H22 H -0.0839 0.8786 -0.0857 0.036 Uiso 1 1 calc R . .
C17 C 0.2857(2) 0.6236(5) 0.0238(2) 0.0230(8) Uani 1 1 d . . .
H17 H 0.2674 0.6270 -0.0282 0.028 Uiso 1 1 calc R . .
C4 C 0.1469(3) 0.3279(5) 0.2914(2) 0.0278(9) Uani 1 1 d . . .
H4A H 0.0935 0.3461 0.3031 0.042 Uiso 1 1 calc R . .
H4B H 0.1914 0.2797 0.3337 0.042 Uiso 1 1 calc R . .
H4C H 0.1344 0.2549 0.2493 0.042 Uiso 1 1 calc R . .
C23 C 0.0434(3) 0.8927(5) -0.0779(2) 0.0280(9) Uani 1 1 d . . .
H23 H 0.0344 0.9648 -0.1179 0.034 Uiso 1 1 calc R . .
C24 C 0.1271(3) 0.8401(5) -0.0394(2) 0.0241(8) Uani 1 1 d . . .
H24 H 0.1751 0.8752 -0.0532 0.029 Uiso 1 1 calc R . .
C11 C 0.4367(2) 0.5758(4) 0.2890(2) 0.0170(7) Uani 1 1 d . . .
H11 H 0.4528 0.5786 0.3409 0.020 Uiso 1 1 calc R . .
Cl1 Cl 0.40570(6) 0.78470(11) 0.41683(5) 0.01844(18) Uani 1 1 d . . .
Cl1S Cl 0.3689(2) 0.2097(4) 0.41450(15) 0.0309(8) Uiso 0.563(14) 1 d PD A 1
Cl2S Cl 0.3333(3) 0.3850(4) 0.5328(2) 0.0479(10) Uiso 0.563(14) 1 d PD A 1
C1S C 0.3892(3) 0.3841(6) 0.4711(2) 0.0380(10) Uiso 1 1 d D . .
Cl3S Cl 0.3049(4) 0.3582(5) 0.5155(3) 0.0461(13) Uiso 0.437(14) 1 d PD A 2
Cl4S Cl 0.3853(4) 0.2258(5) 0.4088(2) 0.0408(11) Uiso 0.437(14) 1 d PD A 2

loop_
_atom_site_aniso_label
_atom_site_aniso_U_11
_atom_site_aniso_U_22
_atom_site_aniso_U_33
_atom_site_aniso_U_23
_atom_site_aniso_U_13
_atom_site_aniso_U_12
Rh1 0.01041(15) 0.01363(15) 0.01088(15) 0.00103(9) 0.00423(11) 0.00111(9)
Rh2 0.00986(15) 0.01390(15) 0.01277(15) 0.00023(10) 0.00323(11) 0.00052(9)
O1 0.0132(11) 0.0162(12) 0.0166(12) 0.0011(10) 0.0057(10) -0.0010(9)
O2 0.0178(12) 0.0152(12) 0.0161(12) 0.0022(10) 0.0040(10) 0.0012(10)
O5 0.0166(12) 0.0191(13) 0.0149(12) 0.0013(10) 0.0079(10) 0.0031(10)
N2 0.0148(14) 0.0147(14) 0.0151(14) 0.0001(12) 0.0055(11) -0.0006(11)
N1 0.0134(13) 0.0156(14) 0.0140(14) -0.0014(11) 0.0053(11) -0.0018(11)
O3 0.0184(12) 0.0157(12) 0.0214(13) 0.0037(10) 0.0095(10) 0.0009(10)
O4 0.0150(12) 0.0180(13) 0.0231(13) 0.0000(11) 0.0071(10) -0.0025(10)
O6 0.0116(11) 0.0237(13) 0.0201(13) -0.0008(11) 0.0062(10) 0.0021(10)
C1 0.0146(16) 0.0146(16) 0.0164(16) -0.0007(13) 0.0094(14) 0.0005(13)
C6 0.0189(18) 0.0243(19) 0.025(2) 0.0029(16) 0.0114(15) 0.0017(15)
C20 0.0215(18) 0.0194(18) 0.0164(17) -0.0014(15) -0.0003(14) 0.0005(15)
C3 0.0168(17) 0.0178(18) 0.028(2) 0.0013(15) 0.0135(15) 0.0021(14)
C19 0.0219(19) 0.0170(18) 0.0129(17) -0.0044(13) 0.0012(14) 0.0001(14)
C2 0.0234(19) 0.0165(18) 0.026(2) 0.0027(15) 0.0107(16) 0.0001(14)
C14 0.0184(17) 0.0169(17) 0.0186(18) -0.0024(14) 0.0085(14) -0.0018(14)
C13 0.0168(17) 0.0210(19) 0.0257(19) -0.0021(15) 0.0111(15) 0.0016(14)
C15 0.0150(16) 0.0125(16) 0.0176(17) 0.0003(13) 0.0077(13) -0.0008(13)
C5 0.0161(17) 0.0136(16) 0.0197(17) 0.0047(14) 0.0098(14) 0.0017(13)
C18 0.0199(17) 0.0182(18) 0.0133(16) 0.0000(14) 0.0041(14) -0.0024(14)
C16 0.0228(19) 0.028(2) 0.0216(19) -0.0015(16) 0.0125(15) 0.0025(16)
C12 0.0143(16) 0.0194(18) 0.0205(18) -0.0004(15) 0.0035(14) 0.0017(14)
C21 0.0200(19) 0.028(2) 0.023(2) -0.0061(16) 0.0004(16) 0.0000(15)
C22 0.028(2) 0.026(2) 0.025(2) -0.0054(17) -0.0048(16) 0.0111(17)
C17 0.0263(19) 0.029(2) 0.0141(17) -0.0013(15) 0.0067(15) 0.0004(16)
C4 0.025(2) 0.021(2) 0.039(2) 0.0057(18) 0.0132(18) -0.0030(16)
C23 0.038(2) 0.0185(19) 0.0194(19) 0.0002(16) -0.0010(17) 0.0065(17)
C24 0.031(2) 0.024(2) 0.0169(18) -0.0021(15) 0.0068(16) 0.0004(16)
C11 0.0134(16) 0.0206(18) 0.0160(17) -0.0014(14) 0.0038(13) 0.0004(13)
Cl1 0.0184(4) 0.0232(4) 0.0125(4) 0.0002(3) 0.0036(3) 0.0025(3)

loop_
_atom_type_symbol
_atom_type_description
_atom_type_scat_dispersion_real
_atom_type_scat_dispersion_imag
_atom_type_scat_source
C C 0.0033 0.0016 'International Tables Vol C Tables 4.2.6.8 and 6.1.1.4'
H H 0.0000 0.0000 'International Tables Vol C Tables 4.2.6.8 and 6.1.1.4'
N N 0.0061 0.0033 'International Tables Vol C Tables 4.2.6.8 and 6.1.1.4'
O O 0.0106 0.0060 'International Tables Vol C Tables 4.2.6.8 and 6.1.1.4'
Rh Rh -1.1178 0.9187 'International Tables Vol C Tables 4.2.6.8 and 6.1.1.4'
Cl Cl 0.1484 0.1585 'International Tables Vol C Tables 4.2.6.8 and 6.1.1.4'

loop_
_geom_angle_atom_site_label_1
_geom_angle_atom_site_label_2
_geom_angle_atom_site_label_3
_geom_angle
O3 Rh1 N1 89.92(11)
O3 Rh1 O1 174.99(9)
N1 Rh1 O1 92.09(10)
O3 Rh1 O5 89.35(10)
N1 Rh1 O5 175.37(10)
O1 Rh1 O5 88.28(9)
O3 Rh1 Rh2 88.49(7)
N1 Rh1 Rh2 88.14(8)
O1 Rh1 Rh2 86.98(7)
O5 Rh1 Rh2 87.27(7)
O3 Rh1 Cl1 94.11(7)
N1 Rh1 Cl1 93.69(8)
O1 Rh1 Cl1 90.34(7)
O5 Rh1 Cl1 90.93(7)
Rh2 Rh1 Cl1 176.81(2)
N2 Rh2 O2 89.63(11)
N2 Rh2 O4 91.52(11)
O2 Rh2 O4 175.37(10)
N2 Rh2 O6 177.39(11)
O2 Rh2 O6 88.83(10)
O4 Rh2 O6 89.86(10)
N2 Rh2 Rh1 89.69(8)
O2 Rh2 Rh1 88.57(7)
O4 Rh2 Rh1 86.96(7)
O6 Rh2 Rh1 88.16(7)
C1 O1 Rh1 119.2(2)
C1 O2 Rh2 118.0(2)
C5 O5 Rh1 119.7(2)
C18 N2 C15 118.8(3)
C18 N2 Rh2 119.7(2)
C15 N2 Rh2 121.5(2)
C11 N1 C15 117.7(3)
C11 N1 Rh1 121.0(2)
C15 N1 Rh1 121.3(2)
C3 O3 Rh1 117.9(2)
C3 O4 Rh2 119.4(2)
C5 O6 Rh2 118.2(2)
O1 C1 O2 126.0(3)
O1 C1 C2 116.8(3)
O2 C1 C2 117.2(3)
C21 C20 C19 119.9(4)
O4 C3 O3 125.7(3)
O4 C3 C4 116.9(3)
O3 C3 C4 117.4(3)
C24 C19 C20 119.7(4)
C24 C19 C18 119.8(3)
C20 C19 C18 120.5(3)
C13 C14 C16 123.4(3)
C13 C14 C15 118.4(3)
C16 C14 C15 118.2(3)
C12 C13 C14 119.3(3)
N2 C15 N1 117.4(3)
N2 C15 C14 121.3(3)
N1 C15 C14 121.3(3)
O5 C5 O6 125.5(3)
O5 C5 C6 117.3(3)
O6 C5 C6 117.2(3)
N2 C18 C17 122.4(3)
N2 C18 C19 117.1(3)
C17 C18 C19 120.5(3)
C17 C16 C14 120.0(3)
C13 C12 C11 119.5(3)
C22 C21 C20 119.9(4)
C23 C22 C21 120.1(4)
C16 C17 C18 119.2(3)
C22 C23 C24 120.8(4)
C23 C24 C19 119.7(4)
N1 C11 C12 123.4(3)
Cl2S C1S Cl4S 124.5(3)
Cl2S C1S Cl1S 113.4(3)
Cl4S C1S Cl1S 11.21(17)
Cl2S C1S Cl3S 16.21(13)
Cl4S C1S Cl3S 111.4(3)
Cl1S C1S Cl3S 100.2(3)

loop_
_geom_bond_atom_site_label_1
_geom_bond_atom_site_label_2
_geom_bond_distance
Rh1 O3 2.035(2)
Rh1 N1 2.040(3)
Rh1 O1 2.041(2)
Rh1 O5 2.043(2)
Rh1 Rh2 2.3947(4)
Rh1 Cl1 2.4593(9)
Rh2 N2 2.010(3)
Rh2 O2 2.033(2)
Rh2 O4 2.034(3)
Rh2 O6 2.049(2)
O1 C1 1.261(4)
O2 C1 1.267(4)
O5 C5 1.262(4)
N2 C18 1.341(5)
N2 C15 1.371(4)
N1 C11 1.333(4)
N1 C15 1.374(4)
O3 C3 1.268(4)
O4 C3 1.265(5)
O6 C5 1.269(4)
C1 C2 1.508(5)
C6 C5 1.504(5)
C20 C21 1.395(5)
C20 C19 1.400(5)
C3 C4 1.505(5)
C19 C24 1.396(5)
C19 C18 1.485(5)
C14 C13 1.405(5)
C14 C16 1.405(5)
C14 C15 1.417(5)
C13 C12 1.356(5)
C18 C17 1.408(5)
C16 C17 1.363(5)
C12 C11 1.399(5)
C21 C22 1.389(6)
C22 C23 1.380(6)
C23 C24 1.387(6)
Cl1S C1S 1.779(5)
Cl2S C1S 1.725(5)
C1S Cl4S 1.769(6)
C1S Cl3S 1.857(6)
